data_4321424
loop_
_publ_author_name
'Markus Albrecht'
'Klaus H\"ubler'
'Stanislav Zalis'
'Wolfgang Kaim'

_publ_section_title
;
 Crucial Role of Cu-S Bonding for Structural Changes Accompanying the
 Reversible CuI/CuII Transition in an Unrestrained Cu(N^S)2 Coordination
 Arrangement. An Experimental and DFT Study
;
_journal_name_full 'Inorganic Chemistry'
_journal_page_first 4731
_journal_page_last 4734
_journal_paper_doi 10.1021/ic000021u
_journal_volume 39
_journal_year 2000
_chemical_formula_sum 'C20 H24 B Cu F4 N4 S2'
_chemical_formula_weight 534.90
_chemical_name_systematic
; 
 ? 
;
_space_group_IT_number 15
_symmetry_cell_setting monoclinic
_symmetry_space_group_name_Hall '-C 2yc'
_symmetry_space_group_name_H-M 'C 1 2/c 1'
_atom_sites_solution_hydrogens geom
_atom_sites_solution_primary direct
_atom_sites_solution_secondary difmap
_audit_creation_method SHELXL-97
_cell_angle_alpha 90.00
_cell_angle_beta 110.301(7)
_cell_angle_gamma 90.00
_cell_formula_units_Z 4
_cell_length_a 18.910(2)
_cell_length_b 10.0519(11)
_cell_length_c 12.8339(12)
_cell_measurement_reflns_used 65
_cell_measurement_temperature 173(2)
_cell_measurement_theta_max 12.52
_cell_measurement_theta_min 5.27
_cell_volume 2288.0(4)
_computing_cell_refinement 'Bruker XSCANS'
_computing_data_collection 'Bruker XSCANS'
_computing_data_reduction 'Bruker SHELXTL'
_computing_molecular_graphics 'Bruker SHELXTL'
_computing_publication_material 'Bruker SHELXTL'
_computing_structure_refinement 'SHELXL-97 (Sheldrick, 1997)'
_computing_structure_solution 'SHELXS-97 (Sheldrick, 1990)'
_diffrn_ambient_temperature 173(2)
_diffrn_measured_fraction_theta_full 0.993
_diffrn_measured_fraction_theta_max 0.993
_diffrn_measurement_device_type 'Bruker P4'
_diffrn_measurement_method '\w scans'
_diffrn_radiation_monochromator graphite
_diffrn_radiation_source 'fine-focus sealed tube'
_diffrn_radiation_type MoK\a
_diffrn_radiation_wavelength 0.71073
_diffrn_reflns_av_R_equivalents 0.0324
_diffrn_reflns_av_sigmaI/netI 0.0466
_diffrn_reflns_limit_h_max 25
_diffrn_reflns_limit_h_min -1
_diffrn_reflns_limit_k_max 13
_diffrn_reflns_limit_k_min -1
_diffrn_reflns_limit_l_max 16
_diffrn_reflns_limit_l_min -17
_diffrn_reflns_number 3651
_diffrn_reflns_theta_full 29.00
_diffrn_reflns_theta_max 29.00
_diffrn_reflns_theta_min 2.30
_diffrn_standards_interval_count 98
_diffrn_standards_number 0
_exptl_absorpt_coefficient_mu 1.185
_exptl_absorpt_correction_T_max 1.0000
_exptl_absorpt_correction_T_min 0.7449
_exptl_absorpt_correction_type psi-scan
_exptl_crystal_colour colorless
_exptl_crystal_density_diffrn 1.553
_exptl_crystal_density_method 'not measured'
_exptl_crystal_description block
_exptl_crystal_F_000 1096
_exptl_crystal_size_max 0.4
_exptl_crystal_size_mid 0.4
_exptl_crystal_size_min 0.6
_refine_diff_density_max 0.472
_refine_diff_density_min -0.470
_refine_diff_density_rms 0.070
_refine_ls_extinction_method none
_refine_ls_goodness_of_fit_ref 1.026
_refine_ls_hydrogen_treatment mixed
_refine_ls_matrix_type full
_refine_ls_number_parameters 194
_refine_ls_number_reflns 3027
_refine_ls_number_restraints 0
_refine_ls_restrained_S_all 1.026
_refine_ls_R_factor_all 0.0638
_refine_ls_R_factor_gt 0.0399
_refine_ls_shift/su_max 0.001
_refine_ls_shift/su_mean 0.000
_refine_ls_structure_factor_coef Fsqd
_refine_ls_weighting_details 'calc w=1/[\s^2^(Fo^2^)+(0.0467P)^2^+1.9879P] where P=(Fo^2^+2Fc^2^)/3'
_refine_ls_weighting_scheme calc
_refine_ls_wR_factor_gt 0.0947
_refine_ls_wR_factor_ref 0.1069
_reflns_number_gt 2235
_reflns_number_total 3027
_reflns_threshold_expression >2sigma(I)
_cod_data_source_file ic000021u.cif
_cod_data_source_block albi
_cod_depositor_comments
;
The following automatic conversions were performed:

'_exptl_absorpt_correction_type' value 'Psi-scan' changed to
'psi-scan' according to the built-in table from CIF Core dictionary
named 'cif_core.dic' version 2.4.1 from 2010-06-29.

Automatic conversion script
Id: cif_fix_values 1646 2011-03-28 12:23:43Z adriana 
;
_cod_database_code 4321424

loop_
_symmetry_equiv_pos_as_xyz
'x, y, z'
'-x, y, -z+1/2'
'x+1/2, y+1/2, z'
'-x+1/2, y+1/2, -z+1/2'
'-x, -y, -z'
'x, -y, z-1/2'
'-x+1/2, -y+1/2, -z'
'x+1/2, -y+1/2, z-1/2'

loop_
_atom_site_label
_atom_site_type_symbol
_atom_site_fract_x
_atom_site_fract_y
_atom_site_fract_z
_atom_site_U_iso_or_equiv
_atom_site_adp_type
_atom_site_occupancy
_atom_site_symmetry_multiplicity
_atom_site_calc_flag
_atom_site_refinement_flags
_atom_site_disorder_assembly
_atom_site_disorder_group
Cu Cu 0.0000 0.17378(4) 0.2500 0.02756(13) Uani 1 2 d S . .
S S 0.06025(3) 0.32461(7) 0.13645(5) 0.03472(16) Uani 1 1 d . . .
N1 N -0.07888(10) 0.15671(18) 0.10810(15) 0.0245(4) Uani 1 1 d . . .
N2 N -0.15238(11) 0.2308(2) -0.05772(16) 0.0294(4) Uani 1 1 d . . .
C1 C -0.19027(13) 0.1254(3) -0.0327(2) 0.0302(5) Uani 1 1 d . . .
C2 C -0.25975(14) 0.0660(3) -0.0901(2) 0.0411(7) Uani 1 1 d . . .
H2 H -0.2908(18) 0.103(3) -0.158(3) 0.046(9) Uiso 1 1 d . . .
C3 C -0.27994(15) -0.0407(3) -0.0406(3) 0.0485(8) Uani 1 1 d . . .
H3 H -0.327(2) -0.086(3) -0.077(3) 0.055(9) Uiso 1 1 d . . .
C4 C -0.23367(16) -0.0874(3) 0.0632(3) 0.0432(7) Uani 1 1 d . . .
H4 H -0.2473(18) -0.153(3) 0.094(3) 0.038(8) Uiso 1 1 d . . .
C5 C -0.16494(14) -0.0290(3) 0.1214(2) 0.0340(5) Uani 1 1 d . . .
H5 H -0.1344(16) -0.059(3) 0.191(2) 0.035(7) Uiso 1 1 d . . .
C6 C -0.14398(12) 0.0789(2) 0.07143(19) 0.0262(4) Uani 1 1 d . . .
C7 C -0.18011(19) 0.3128(4) -0.1571(2) 0.0435(7) Uani 1 1 d . . .
H71 H -0.158(2) 0.396(5) -0.152(4) 0.088(15) Uiso 1 1 d . . .
H72 H -0.178(2) 0.270(4) -0.216(4) 0.074(12) Uiso 1 1 d . . .
H73 H -0.233(2) 0.327(3) -0.173(3) 0.062(11) Uiso 1 1 d . . .
C8 C -0.08681(12) 0.2458(2) 0.02862(18) 0.0257(4) Uani 1 1 d . . .
C9 C -0.03138(15) 0.3532(3) 0.0334(2) 0.0322(5) Uani 1 1 d . . .
H91 H -0.0301(17) 0.367(3) -0.040(3) 0.046(9) Uiso 1 1 d . . .
H92 H -0.0501(15) 0.433(3) 0.051(2) 0.033(7) Uiso 1 1 d . . .
C10 C 0.09189(18) 0.1850(4) 0.0756(3) 0.0469(7) Uani 1 1 d . . .
H101 H 0.095(2) 0.206(3) 0.007(3) 0.058(10) Uiso 1 1 d . . .
H102 H 0.139(2) 0.166(4) 0.123(3) 0.071(12) Uiso 1 1 d . . .
H103 H 0.0586(17) 0.110(3) 0.069(2) 0.039(8) Uiso 1 1 d . . .
B B 0.0000 0.7180(6) 0.2500 0.0429(11) Uani 1 2 d S . .
F1 F 0.03227(12) 0.7986(2) 0.19079(16) 0.0687(6) Uani 1 1 d . . .
F2 F 0.05348(12) 0.6417(3) 0.32440(18) 0.0795(7) Uani 1 1 d . . .

loop_
_atom_site_aniso_label
_atom_site_aniso_U_11
_atom_site_aniso_U_22
_atom_site_aniso_U_33
_atom_site_aniso_U_23
_atom_site_aniso_U_13
_atom_site_aniso_U_12
Cu 0.0221(2) 0.0362(2) 0.01906(19) 0.000 0.00048(14) 0.000
S 0.0310(3) 0.0406(3) 0.0283(3) 0.0019(3) 0.0049(2) -0.0106(3)
N1 0.0227(9) 0.0271(9) 0.0202(8) -0.0027(7) 0.0031(7) -0.0017(7)
N2 0.0254(9) 0.0346(10) 0.0221(9) 0.0002(8) 0.0005(8) 0.0062(8)
C1 0.0232(11) 0.0332(12) 0.0282(11) -0.0077(10) 0.0013(9) 0.0048(9)
C2 0.0234(12) 0.0491(16) 0.0394(14) -0.0154(13) -0.0037(11) 0.0046(11)
C3 0.0239(12) 0.0526(17) 0.0623(19) -0.0234(15) 0.0067(12) -0.0086(12)
C4 0.0325(13) 0.0363(14) 0.0614(19) -0.0105(14) 0.0171(13) -0.0110(12)
C5 0.0269(11) 0.0298(12) 0.0417(14) -0.0017(11) 0.0074(10) -0.0015(10)
C6 0.0188(10) 0.0280(11) 0.0277(11) -0.0052(9) 0.0028(8) 0.0008(8)
C7 0.0428(16) 0.0526(18) 0.0255(12) 0.0076(12) -0.0003(11) 0.0145(14)
C8 0.0245(10) 0.0269(11) 0.0236(10) -0.0017(8) 0.0057(9) 0.0021(8)
C9 0.0325(12) 0.0344(13) 0.0271(12) 0.0061(10) 0.0071(10) 0.0000(10)
C10 0.0338(14) 0.061(2) 0.0482(17) 0.0074(16) 0.0167(13) 0.0055(14)
B 0.0241(18) 0.070(3) 0.029(2) 0.000 0.0023(16) 0.000
F1 0.0651(13) 0.0965(16) 0.0515(11) -0.0172(11) 0.0290(10) -0.0315(12)
F2 0.0550(12) 0.1074(18) 0.0606(13) 0.0088(12) 0.0007(10) 0.0393(12)

loop_
_atom_type_symbol
_atom_type_description
_atom_type_scat_dispersion_real
_atom_type_scat_dispersion_imag
_atom_type_scat_source
C C 0.0033 0.0016 'International Tables Vol C Tables 4.2.6.8 and 6.1.1.4'
H H 0.0000 0.0000 'International Tables Vol C Tables 4.2.6.8 and 6.1.1.4'
B B 0.0013 0.0007 'International Tables Vol C Tables 4.2.6.8 and 6.1.1.4'
N N 0.0061 0.0033 'International Tables Vol C Tables 4.2.6.8 and 6.1.1.4'
F F 0.0171 0.0103 'International Tables Vol C Tables 4.2.6.8 and 6.1.1.4'
S S 0.1246 0.1234 'International Tables Vol C Tables 4.2.6.8 and 6.1.1.4'
Cu Cu 0.3201 1.2651 'International Tables Vol C Tables 4.2.6.8 and 6.1.1.4'

loop_
_geom_angle_atom_site_label_1
_geom_angle_atom_site_label_2
_geom_angle_atom_site_label_3
_geom_angle
_geom_angle_site_symmetry_1
_geom_angle_site_symmetry_3
_geom_angle_publ_flag
N1 Cu N1 169.75(11) 2 . ?
N1 Cu S 103.56(6) 2 . ?
N1 Cu S 82.47(6) . . ?
N1 Cu S 82.47(6) 2 2 ?
N1 Cu S 103.56(6) . 2 ?
S Cu S 109.33(3) . 2 ?
C9 S C10 100.65(14) . . ?
C9 S Cu 90.42(9) . . ?
C10 S Cu 93.69(11) . . ?
C8 N1 C6 105.54(18) . . ?
C8 N1 Cu 120.83(15) . . ?
C6 N1 Cu 132.40(16) . . ?
C8 N2 C1 107.32(19) . . ?
C8 N2 C7 127.1(2) . . ?
C1 N2 C7 125.6(2) . . ?
N2 C1 C2 132.5(2) . . ?
N2 C1 C6 105.98(19) . . ?
C2 C1 C6 121.5(3) . . ?
C3 C2 C1 117.0(3) . . ?
C3 C2 H2 124(2) . . ?
C1 C2 H2 119(2) . . ?
C2 C3 C4 121.6(3) . . ?
C2 C3 H3 120(2) . . ?
C4 C3 H3 118(2) . . ?
C5 C4 C3 122.1(3) . . ?
C5 C4 H4 117(2) . . ?
C3 C4 H4 121(2) . . ?
C4 C5 C6 116.6(3) . . ?
C4 C5 H5 122.6(18) . . ?
C6 C5 H5 120.8(18) . . ?
C5 C6 N1 130.0(2) . . ?
C5 C6 C1 121.2(2) . . ?
N1 C6 C1 108.8(2) . . ?
N2 C7 H71 116(3) . . ?
N2 C7 H72 111(3) . . ?
H71 C7 H72 110(4) . . ?
N2 C7 H73 108(2) . . ?
H71 C7 H73 107(3) . . ?
H72 C7 H73 104(3) . . ?
N1 C8 N2 112.4(2) . . ?
N1 C8 C9 124.5(2) . . ?
N2 C8 C9 123.0(2) . . ?
C8 C9 S 113.48(17) . . ?
C8 C9 H91 108.7(19) . . ?
S C9 H91 113.4(19) . . ?
C8 C9 H92 108.1(17) . . ?
S C9 H92 107.8(17) . . ?
H91 C9 H92 105(3) . . ?
S C10 H101 112(2) . . ?
S C10 H102 105(2) . . ?
H101 C10 H102 108(3) . . ?
S C10 H103 109.7(18) . . ?
H101 C10 H103 110(3) . . ?
H102 C10 H103 111(3) . . ?
F2 B F2 111.4(5) 2 . ?
F2 B F1 110.62(15) 2 2 ?
F2 B F1 107.79(13) . 2 ?
F2 B F1 107.79(13) 2 . ?
F2 B F1 110.62(15) . . ?
F1 B F1 108.6(4) 2 . ?

loop_
_geom_bond_atom_site_label_1
_geom_bond_atom_site_label_2
_geom_bond_distance
_geom_bond_site_symmetry_2
_geom_bond_publ_flag
Cu N1 1.9199(18) 2 ?
Cu N1 1.9199(18) . ?
Cu S 2.6216(7) . ?
Cu S 2.6216(7) 2 ?
S C9 1.801(3) . ?
S C10 1.806(3) . ?
N1 C8 1.326(3) . ?
N1 C6 1.395(3) . ?
N2 C8 1.355(3) . ?
N2 C1 1.378(3) . ?
N2 C7 1.456(3) . ?
C1 C2 1.398(3) . ?
C1 C6 1.400(3) . ?
C2 C3 1.366(5) . ?
C2 H2 0.94(3) . ?
C3 C4 1.397(5) . ?
C3 H3 0.96(3) . ?
C4 C5 1.385(4) . ?
C4 H4 0.85(3) . ?
C5 C6 1.387(3) . ?
C5 H5 0.92(3) . ?
C7 H71 0.92(5) . ?
C7 H72 0.89(4) . ?
C7 H73 0.96(4) . ?
C8 C9 1.491(3) . ?
C9 H91 0.96(3) . ?
C9 H92 0.94(3) . ?
C10 H101 0.93(4) . ?
C10 H102 0.91(4) . ?
C10 H103 0.96(3) . ?
B F2 1.361(4) 2 ?
B F2 1.361(4) . ?
B F1 1.389(4) 2 ?
B F1 1.389(4) . ?

loop_
_geom_torsion_atom_site_label_1
_geom_torsion_atom_site_label_2
_geom_torsion_atom_site_label_3
_geom_torsion_atom_site_label_4
_geom_torsion
_geom_torsion_site_symmetry_1
_geom_torsion_site_symmetry_2
_geom_torsion_site_symmetry_3
_geom_torsion_site_symmetry_4
_geom_torsion_publ_flag
N1 Cu S C9 -165.70(11) 2 . . . ?
N1 Cu S C9 22.74(11) . . . . ?
S Cu S C9 -79.04(9) 2 . . . ?
N1 Cu S C10 93.60(12) 2 . . . ?
N1 Cu S C10 -77.96(12) . . . . ?
S Cu S C10 -179.74(11) 2 . . . ?
N1 Cu N1 C8 -147.47(17) 2 . . . ?
S Cu N1 C8 -20.77(17) . . . . ?
S Cu N1 C8 87.38(17) 2 . . . ?
N1 Cu N1 C6 47.15(19) 2 . . . ?
S Cu N1 C6 173.8(2) . . . . ?
S Cu N1 C6 -78.0(2) 2 . . . ?
C8 N2 C1 C2 179.8(3) . . . . ?
C7 N2 C1 C2 2.0(4) . . . . ?
C8 N2 C1 C6 -0.3(3) . . . . ?
C7 N2 C1 C6 -178.2(2) . . . . ?
N2 C1 C2 C3 179.0(3) . . . . ?
C6 C1 C2 C3 -0.9(4) . . . . ?
C1 C2 C3 C4 0.6(4) . . . . ?
C2 C3 C4 C5 -0.2(5) . . . . ?
C3 C4 C5 C6 0.0(4) . . . . ?
C4 C5 C6 N1 -179.3(2) . . . . ?
C4 C5 C6 C1 -0.2(4) . . . . ?
C8 N1 C6 C5 179.4(2) . . . . ?
Cu N1 C6 C5 -13.6(4) . . . . ?
C8 N1 C6 C1 0.2(2) . . . . ?
Cu N1 C6 C1 167.22(16) . . . . ?
N2 C1 C6 C5 -179.2(2) . . . . ?
C2 C1 C6 C5 0.7(4) . . . . ?
N2 C1 C6 N1 0.1(3) . . . . ?
C2 C1 C6 N1 179.9(2) . . . . ?
C6 N1 C8 N2 -0.4(3) . . . . ?
Cu N1 C8 N2 -169.30(15) . . . . ?
C6 N1 C8 C9 178.1(2) . . . . ?
Cu N1 C8 C9 9.3(3) . . . . ?
C1 N2 C8 N1 0.5(3) . . . . ?
C7 N2 C8 N1 178.3(2) . . . . ?
C1 N2 C8 C9 -178.1(2) . . . . ?
C7 N2 C8 C9 -0.3(4) . . . . ?
N1 C8 C9 S 17.3(3) . . . . ?
N2 C8 C9 S -164.30(18) . . . . ?
C10 S C9 C8 69.2(2) . . . . ?
Cu S C9 C8 -24.63(19) . . . . ?
